data_1519523
loop_
_publ_author_name
'Shaw, R. A.'
'Meyer, T. A.'
'Kilic, A.'
'Hursthouse, Michael B.'
'Davies, David B.'
'Coles, Simon J.'
'Besli, S.'

_publ_section_title
;
 2,2-Diphenyl-4,6-cis-oxy(tetraethyleneoxy)-4,6-bis(2,2,2-trifluoroethoxy)
 cyclotriphosphazatriene
;
_journal_name_full 'Crystal Structure Report Archive'
_journal_page_first 62
_journal_year 2002
_chemical_formula_sum 'C24 H30 F6 N3 O7 P3'
_chemical_formula_weight 679.42
_space_group_IT_number 14
_symmetry_cell_setting monoclinic
_symmetry_space_group_name_Hall '-P 2yn'
_symmetry_space_group_name_H-M 'P 1 21/n 1'
_atom_sites_solution_hydrogens geom
_atom_sites_solution_primary direct
_atom_sites_solution_secondary difmap
_cell_angle_alpha 90.00
_cell_angle_beta 105.8770(10)
_cell_angle_gamma 90.00
_cell_formula_units_Z 4
_cell_length_a 15.3839(4)
_cell_length_b 8.0685(2)
_cell_length_c 24.1935(9)
_cell_measurement_reflns_used 10029
_cell_measurement_temperature 120(2)
_cell_measurement_theta_max 27.48
_cell_measurement_theta_min 2.91
_cell_volume 2888.46(15)
_computing_cell_refinement 'DENZO & COLLECT'
_computing_data_collection 'DENZO (Otwinowski & Minor, 1997) & COLLECT (Hooft, 1998)'
_computing_data_reduction 'DENZO & COLLECT'
_computing_structure_refinement 'SHELXL-97 (Sheldrick, 1997)'
_computing_structure_solution 'SHELXS-97 (Sheldrick, 1990)'
_diffrn_ambient_temperature 120(2)
_diffrn_detector_area_resol_mean 9.091
_diffrn_measured_fraction_theta_full 0.980
_diffrn_measured_fraction_theta_max 0.980
_diffrn_measurement_device_type 'Bruker-Nonius KappaCCD'
_diffrn_measurement_method '\F & \w scans'
_diffrn_radiation_monochromator graphite
_diffrn_radiation_source 'Bruker-Nonius FR591 rotating anode'
_diffrn_radiation_type MoK\a
_diffrn_radiation_wavelength 0.71073
_diffrn_reflns_av_R_equivalents 0.0825
_diffrn_reflns_av_sigmaI/netI 0.1092
_diffrn_reflns_limit_h_max 19
_diffrn_reflns_limit_h_min -19
_diffrn_reflns_limit_k_max 8
_diffrn_reflns_limit_k_min -10
_diffrn_reflns_limit_l_max 31
_diffrn_reflns_limit_l_min -31
_diffrn_reflns_number 22797
_diffrn_reflns_theta_full 27.47
_diffrn_reflns_theta_max 27.47
_diffrn_reflns_theta_min 3.07
_exptl_absorpt_coefficient_mu 0.294
_exptl_absorpt_correction_T_max 0.9912
_exptl_absorpt_correction_T_min 0.9491
_exptl_absorpt_correction_type multi-scan
_exptl_absorpt_process_details 'SORTAV Blessing (1997)'
_exptl_crystal_colour colourless
_exptl_crystal_density_diffrn 1.562
_exptl_crystal_density_method 'not measured'
_exptl_crystal_description plate
_exptl_crystal_F_000 1400
_exptl_crystal_size_max 0.18
_exptl_crystal_size_mid 0.10
_exptl_crystal_size_min 0.03
_refine_diff_density_max 0.377
_refine_diff_density_min -0.375
_refine_diff_density_rms 0.077
_refine_ls_extinction_coef 0.0013(3)
_refine_ls_extinction_expression Fc^*^=kFc[1+0.001xFc^2^\l^3^/sin(2\q)]^-1/4^
_refine_ls_extinction_method SHELXL
_refine_ls_goodness_of_fit_ref 0.977
_refine_ls_hydrogen_treatment mixed
_refine_ls_matrix_type full
_refine_ls_number_parameters 389
_refine_ls_number_reflns 6488
_refine_ls_number_restraints 0
_refine_ls_restrained_S_all 0.977
_refine_ls_R_factor_all 0.1175
_refine_ls_R_factor_gt 0.0496
_refine_ls_shift/su_max 0.006
_refine_ls_shift/su_mean 0.001
_refine_ls_structure_factor_coef Fsqd
_refine_ls_weighting_details 'calc w=1/[\s^2^(Fo^2^)+(0.0463P)^2^+0.0000P] where P=(Fo^2^+2Fc^2^)/3'
_refine_ls_weighting_scheme calc
_refine_ls_wR_factor_gt 0.0922
_refine_ls_wR_factor_ref 0.1144
_reflns_number_gt 3777
_reflns_number_total 6488
_reflns_threshold_expression >2sigma(I)
_cod_data_source_file eCrystal-62.cif
_cod_data_source_block 01src946
_cod_depositor_comments
;
Citation :
Shaw, R. A. and Meyer, T. A. and Kilic, A. and Hursthouse, Michael B. and 
Davies, David B. and Coles, Simon J. and Besli, S. (2002) 
University of Southampton, Crystal Structure Report Archive. 
(doi:10.5258/ecrystals/62)

More at:
http://ecrystals.chem.soton.ac.uk/62/

The following automatic conversions were performed:

'_symmetry_cell_setting' value 'Monoclinic' changed to 'monoclinic'
according to the built-in table from CIF Core dictionary named
'cif_core.dic' version 2.4.1 from 2010-06-29.

Automatic conversion script
Id: cif_fix_values 3271 2015-04-21 07:52:19Z andrius 
;
_cod_original_sg_symbol_H-M P2(1)/n
_cod_database_code 1519523

loop_
_symmetry_equiv_pos_as_xyz
'x, y, z'
'-x+1/2, y+1/2, -z+1/2'
'-x, -y, -z'
'x-1/2, -y-1/2, z-1/2'

loop_
_atom_site_label
_atom_site_type_symbol
_atom_site_fract_x
_atom_site_fract_y
_atom_site_fract_z
_atom_site_U_iso_or_equiv
_atom_site_adp_type
_atom_site_occupancy
_atom_site_symmetry_multiplicity
_atom_site_calc_flag
_atom_site_refinement_flags
_atom_site_disorder_assembly
_atom_site_disorder_group
C1 C 0.30632(19) 0.4338(4) 0.06173(11) 0.0266(7) Uani 1 1 d . . .
H1A H 0.2541 0.4680 0.0756 0.032 Uiso 1 1 calc R . .
H1B H 0.3253 0.3214 0.0767 0.032 Uiso 1 1 calc R . .
C2 C 0.28124(19) 0.4340(4) -0.00210(12) 0.0269(7) Uani 1 1 d . . .
C3 C 0.17222(17) 0.9621(4) 0.11787(11) 0.0233(6) Uani 1 1 d . . .
H3A H 0.1375 1.0577 0.1262 0.028 Uiso 1 1 calc R . .
H3B H 0.1631 0.8671 0.1416 0.028 Uiso 1 1 calc R . .
C4 C 0.14009(19) 0.9187(4) 0.05592(12) 0.0269(7) Uani 1 1 d . . .
C5 C 0.42024(18) 0.4028(4) 0.23410(11) 0.0242(6) Uani 1 1 d . . .
H5A H 0.4098 0.2839 0.2401 0.029 Uiso 1 1 calc R . .
H5B H 0.3717 0.4672 0.2439 0.029 Uiso 1 1 calc R . .
C6 C 0.51021(19) 0.4538(4) 0.27284(11) 0.0259(7) Uani 1 1 d . . .
H6A H 0.5600 0.4020 0.2604 0.031 Uiso 1 1 calc R . .
H6B H 0.5173 0.5758 0.2725 0.031 Uiso 1 1 calc R . .
C7 C 0.59025(19) 0.4441(4) 0.37193(12) 0.0302(7) Uani 1 1 d . . .
H7A H 0.6436 0.4048 0.3603 0.036 Uiso 1 1 calc R . .
H7B H 0.5901 0.3860 0.4080 0.036 Uiso 1 1 calc R . .
C8 C 0.60045(18) 0.6261(4) 0.38397(12) 0.0271(7) Uani 1 1 d . . .
H8A H 0.6563 0.6474 0.4151 0.032 Uiso 1 1 calc R . .
H8B H 0.6050 0.6860 0.3491 0.032 Uiso 1 1 calc R . .
C9 C 0.52831(18) 0.8561(4) 0.41135(13) 0.0290(7) Uani 1 1 d . . .
H9A H 0.5325 0.9164 0.3765 0.035 Uiso 1 1 calc R . .
H9B H 0.5827 0.8825 0.4430 0.035 Uiso 1 1 calc R . .
C10 C 0.44546(18) 0.9086(4) 0.42728(12) 0.0283(7) Uani 1 1 d . . .
H10A H 0.4440 0.8518 0.4633 0.034 Uiso 1 1 calc R . .
H10B H 0.4489 1.0293 0.4349 0.034 Uiso 1 1 calc R . .
C11 C 0.34972(19) 0.9633(4) 0.33199(11) 0.0264(7) Uani 1 1 d . . .
H11A H 0.4027 1.0345 0.3334 0.032 Uiso 1 1 calc R . .
H11B H 0.2957 1.0350 0.3260 0.032 Uiso 1 1 calc R . .
C12 C 0.3367(2) 0.8411(4) 0.28409(11) 0.0278(7) Uani 1 1 d . . .
H12A H 0.3954 0.7913 0.2838 0.033 Uiso 1 1 calc R . .
H12B H 0.2957 0.7512 0.2891 0.033 Uiso 1 1 calc R . .
C13 C 0.54897(17) 0.9977(3) 0.11897(11) 0.0221(6) Uani 1 1 d . . .
C14 C 0.60246(19) 0.9212(4) 0.08832(12) 0.0291(7) Uani 1 1 d . . .
H14 H 0.6233 0.8111 0.0976 0.035 Uiso 1 1 calc R . .
C15 C 0.6252(2) 1.0045(4) 0.04477(13) 0.0369(8) Uani 1 1 d . . .
H15 H 0.6619 0.9518 0.0241 0.044 Uiso 1 1 calc R . .
C16 C 0.5950(2) 1.1645(4) 0.03084(13) 0.0353(8) Uani 1 1 d . . .
H16 H 0.6100 1.2209 0.0002 0.042 Uiso 1 1 calc R . .
C17 C 0.54328(19) 1.2420(4) 0.06134(13) 0.0323(8) Uani 1 1 d . . .
H17 H 0.5231 1.3524 0.0520 0.039 Uiso 1 1 calc R . .
C18 C 0.52048(18) 1.1603(4) 0.10542(12) 0.0267(7) Uani 1 1 d . . .
H18 H 0.4853 1.2150 0.1266 0.032 Uiso 1 1 calc R . .
C19 C 0.60959(17) 0.8989(3) 0.23775(11) 0.0199(6) Uani 1 1 d . . .
C20 C 0.61259(18) 1.0190(3) 0.27932(12) 0.0237(6) Uani 1 1 d . . .
H20 H 0.5640 1.0952 0.2747 0.028 Uiso 1 1 calc R . .
C21 C 0.68568(18) 1.0286(4) 0.32734(12) 0.0265(7) Uani 1 1 d . . .
H21 H 0.6869 1.1105 0.3558 0.032 Uiso 1 1 calc R . .
C22 C 0.75699(18) 0.9198(4) 0.33423(12) 0.0282(7) Uani 1 1 d . . .
H22 H 0.8077 0.9280 0.3670 0.034 Uiso 1 1 calc R . .
C23 C 0.75470(19) 0.7992(4) 0.29360(12) 0.0337(8) Uani 1 1 d . . .
H23 H 0.8035 0.7233 0.2986 0.040 Uiso 1 1 calc R . .
C24 C 0.68116(18) 0.7885(4) 0.24537(12) 0.0289(7) Uani 1 1 d . . .
H24 H 0.6798 0.7051 0.2174 0.035 Uiso 1 1 calc R . .
N1 N 0.33017(13) 0.7066(3) 0.16249(9) 0.0198(5) Uani 1 1 d . . .
N2 N 0.43216(14) 0.9822(3) 0.18728(9) 0.0209(5) Uani 1 1 d . . .
N3 N 0.50191(13) 0.6960(3) 0.15597(9) 0.0202(5) Uani 1 1 d . . .
O1 O 0.37931(11) 0.5486(2) 0.08091(7) 0.0220(4) Uani 1 1 d . . .
O2 O 0.26641(11) 1.0034(2) 0.13145(7) 0.0217(4) Uani 1 1 d . . .
O3 O 0.41684(12) 0.4304(2) 0.17469(7) 0.0217(4) Uani 1 1 d . . .
O4 O 0.51064(13) 0.3981(2) 0.32838(7) 0.0279(5) Uani 1 1 d . . .
O5 O 0.52409(12) 0.6830(2) 0.40069(8) 0.0272(5) Uani 1 1 d . . .
O6 O 0.36358(12) 0.8736(2) 0.38419(8) 0.0274(5) Uani 1 1 d . . .
O7 O 0.29802(12) 0.9283(2) 0.23075(7) 0.0227(4) Uani 1 1 d . . .
F1 F 0.35004(11) 0.3951(2) -0.02316(7) 0.0376(5) Uani 1 1 d . . .
F2 F 0.21548(12) 0.3238(2) -0.02294(7) 0.0463(5) Uani 1 1 d . . .
F3 F 0.25101(11) 0.5803(2) -0.02512(7) 0.0338(4) Uani 1 1 d . . .
F4 F 0.18624(12) 0.7925(2) 0.04156(8) 0.0503(5) Uani 1 1 d . . .
F5 F 0.14593(12) 1.0434(2) 0.02171(7) 0.0453(5) Uani 1 1 d . . .
F6 F 0.05335(11) 0.8715(2) 0.04226(7) 0.0391(5) Uani 1 1 d . . .
P1 P 0.40851(4) 0.60711(9) 0.14597(3) 0.01907(18) Uani 1 1 d . . .
P2 P 0.33745(4) 0.89744(9) 0.17773(3) 0.01903(18) Uani 1 1 d . . .
P3 P 0.51600(4) 0.88728(9) 0.17412(3) 0.01985(18) Uani 1 1 d . . .

loop_
_atom_site_aniso_label
_atom_site_aniso_U_11
_atom_site_aniso_U_22
_atom_site_aniso_U_33
_atom_site_aniso_U_23
_atom_site_aniso_U_13
_atom_site_aniso_U_12
C1 0.0275(16) 0.0292(19) 0.0224(15) -0.0007(13) 0.0055(12) -0.0102(13)
C2 0.0274(17) 0.0273(19) 0.0244(16) -0.0062(14) 0.0042(12) -0.0056(13)
C3 0.0178(15) 0.0258(17) 0.0242(15) 0.0011(13) 0.0024(11) 0.0007(12)
C4 0.0252(17) 0.0261(19) 0.0268(16) -0.0013(14) 0.0026(12) 0.0028(13)
C5 0.0293(16) 0.0214(17) 0.0220(15) 0.0025(13) 0.0069(12) 0.0009(12)
C6 0.0327(17) 0.0224(17) 0.0217(16) 0.0027(13) 0.0060(12) 0.0011(12)
C7 0.0291(17) 0.034(2) 0.0227(16) 0.0011(14) -0.0007(12) 0.0077(13)
C8 0.0218(16) 0.035(2) 0.0228(15) 0.0013(14) 0.0038(12) 0.0050(13)
C9 0.0273(17) 0.0243(19) 0.0324(17) 0.0009(14) 0.0030(13) -0.0019(12)
C10 0.0301(17) 0.0284(19) 0.0216(15) -0.0049(13) -0.0009(12) 0.0007(13)
C11 0.0272(16) 0.0287(18) 0.0227(16) 0.0013(13) 0.0057(12) 0.0072(13)
C12 0.0363(17) 0.0285(18) 0.0172(15) 0.0041(13) 0.0047(12) 0.0080(13)
C13 0.0211(15) 0.0197(17) 0.0228(15) -0.0028(13) 0.0015(11) -0.0030(12)
C14 0.0369(18) 0.0258(19) 0.0293(17) -0.0024(14) 0.0172(13) -0.0008(13)
C15 0.0431(19) 0.039(2) 0.0346(19) -0.0083(16) 0.0205(15) -0.0091(16)
C16 0.0375(18) 0.040(2) 0.0249(17) 0.0027(15) 0.0028(13) -0.0162(15)
C17 0.0318(17) 0.0271(19) 0.0330(18) 0.0059(15) 0.0002(14) -0.0033(13)
C18 0.0222(15) 0.0278(19) 0.0272(16) 0.0016(14) 0.0018(12) 0.0005(12)
C19 0.0184(14) 0.0211(17) 0.0200(14) 0.0024(13) 0.0052(11) -0.0001(12)
C20 0.0249(16) 0.0188(17) 0.0265(16) 0.0018(13) 0.0057(12) 0.0004(12)
C21 0.0311(17) 0.0244(18) 0.0232(16) -0.0042(13) 0.0060(12) -0.0054(13)
C22 0.0226(16) 0.034(2) 0.0245(16) 0.0024(14) -0.0001(12) -0.0037(13)
C23 0.0241(16) 0.042(2) 0.0324(18) 0.0006(16) 0.0034(13) 0.0106(14)
C24 0.0280(16) 0.0311(19) 0.0264(16) -0.0045(14) 0.0058(12) 0.0044(13)
N1 0.0189(12) 0.0187(14) 0.0223(12) -0.0003(10) 0.0066(9) -0.0008(9)
N2 0.0212(12) 0.0146(13) 0.0271(13) -0.0033(10) 0.0068(10) 0.0000(9)
N3 0.0183(12) 0.0164(13) 0.0248(12) -0.0031(10) 0.0041(9) 0.0010(9)
O1 0.0263(11) 0.0209(11) 0.0184(10) -0.0037(8) 0.0054(8) -0.0057(8)
O2 0.0175(10) 0.0227(12) 0.0227(10) 0.0025(8) 0.0018(7) -0.0001(8)
O3 0.0312(11) 0.0159(11) 0.0181(10) -0.0003(8) 0.0067(8) 0.0009(8)
O4 0.0355(12) 0.0285(13) 0.0172(10) 0.0045(9) 0.0028(8) 0.0023(9)
O5 0.0242(11) 0.0248(13) 0.0334(12) -0.0019(9) 0.0093(8) -0.0005(8)
O6 0.0250(11) 0.0361(13) 0.0192(10) 0.0011(9) 0.0031(8) 0.0004(9)
O7 0.0256(10) 0.0230(12) 0.0198(10) 0.0016(8) 0.0067(8) 0.0050(8)
F1 0.0409(11) 0.0447(12) 0.0277(10) -0.0097(8) 0.0102(8) 0.0095(8)
F2 0.0553(12) 0.0455(13) 0.0307(10) -0.0076(9) -0.0007(8) -0.0281(9)
F3 0.0355(10) 0.0327(11) 0.0290(9) 0.0034(8) 0.0017(7) 0.0060(8)
F4 0.0462(12) 0.0542(14) 0.0426(11) -0.0229(10) -0.0012(9) 0.0211(10)
F5 0.0498(12) 0.0541(14) 0.0262(10) 0.0107(9) 0.0008(8) -0.0051(9)
F6 0.0292(10) 0.0410(12) 0.0382(10) -0.0069(9) -0.0060(7) -0.0032(8)
P1 0.0211(4) 0.0172(4) 0.0181(4) -0.0006(3) 0.0040(3) 0.0004(3)
P2 0.0185(4) 0.0194(4) 0.0183(4) -0.0004(3) 0.0033(3) 0.0018(3)
P3 0.0175(4) 0.0200(4) 0.0211(4) -0.0026(3) 0.0037(3) 0.0007(3)

loop_
_atom_type_symbol
_atom_type_description
_atom_type_scat_dispersion_real
_atom_type_scat_dispersion_imag
_atom_type_scat_source
C C 0.0033 0.0016 'International Tables Vol C Tables 4.2.6.8 and 6.1.1.4'
H H 0.0000 0.0000 'International Tables Vol C Tables 4.2.6.8 and 6.1.1.4'
N N 0.0061 0.0033 'International Tables Vol C Tables 4.2.6.8 and 6.1.1.4'
O O 0.0106 0.0060 'International Tables Vol C Tables 4.2.6.8 and 6.1.1.4'
F F 0.0171 0.0103 'International Tables Vol C Tables 4.2.6.8 and 6.1.1.4'
P P 0.1023 0.0942 'International Tables Vol C Tables 4.2.6.8 and 6.1.1.4'

loop_
_geom_angle_atom_site_label_1
_geom_angle_atom_site_label_2
_geom_angle_atom_site_label_3
_geom_angle
_geom_angle_site_symmetry_1
_geom_angle_site_symmetry_3
O1 C1 C2 107.1(2) . .
O1 C1 H1A 110.3 . .
C2 C1 H1A 110.3 . .
O1 C1 H1B 110.3 . .
C2 C1 H1B 110.3 . .
H1A C1 H1B 108.6 . .
F1 C2 F3 105.8(2) . .
F1 C2 F2 107.3(2) . .
F3 C2 F2 106.8(2) . .
F1 C2 C1 113.0(2) . .
F3 C2 C1 113.4(2) . .
F2 C2 C1 110.2(2) . .
O2 C3 C4 108.8(2) . .
O2 C3 H3A 109.9 . .
C4 C3 H3A 109.9 . .
O2 C3 H3B 109.9 . .
C4 C3 H3B 109.9 . .
H3A C3 H3B 108.3 . .
F5 C4 F6 107.2(2) . .
F5 C4 F4 106.5(2) . .
F6 C4 F4 106.4(2) . .
F5 C4 C3 113.0(2) . .
F6 C4 C3 110.5(2) . .
F4 C4 C3 112.8(2) . .
O3 C5 C6 110.9(2) . .
O3 C5 H5A 109.5 . .
C6 C5 H5A 109.5 . .
O3 C5 H5B 109.5 . .
C6 C5 H5B 109.5 . .
H5A C5 H5B 108.1 . .
O4 C6 C5 105.6(2) . .
O4 C6 H6A 110.6 . .
C5 C6 H6A 110.6 . .
O4 C6 H6B 110.6 . .
C5 C6 H6B 110.6 . .
H6A C6 H6B 108.7 . .
O4 C7 C8 114.9(2) . .
O4 C7 H7A 108.5 . .
C8 C7 H7A 108.5 . .
O4 C7 H7B 108.5 . .
C8 C7 H7B 108.5 . .
H7A C7 H7B 107.5 . .
O5 C8 C7 108.8(2) . .
O5 C8 H8A 109.9 . .
C7 C8 H8A 109.9 . .
O5 C8 H8B 109.9 . .
C7 C8 H8B 109.9 . .
H8A C8 H8B 108.3 . .
O5 C9 C10 109.1(2) . .
O5 C9 H9A 109.9 . .
C10 C9 H9A 109.9 . .
O5 C9 H9B 109.9 . .
C10 C9 H9B 109.9 . .
H9A C9 H9B 108.3 . .
O6 C10 C9 113.7(2) . .
O6 C10 H10A 108.8 . .
C9 C10 H10A 108.8 . .
O6 C10 H10B 108.8 . .
C9 C10 H10B 108.8 . .
H10A C10 H10B 107.7 . .
O6 C11 C12 108.0(2) . .
O6 C11 H11A 110.1 . .
C12 C11 H11A 110.1 . .
O6 C11 H11B 110.1 . .
C12 C11 H11B 110.1 . .
H11A C11 H11B 108.4 . .
O7 C12 C11 107.8(2) . .
O7 C12 H12A 110.1 . .
C11 C12 H12A 110.1 . .
O7 C12 H12B 110.1 . .
C11 C12 H12B 110.1 . .
H12A C12 H12B 108.5 . .
C14 C13 C18 119.0(3) . .
C14 C13 P3 120.4(2) . .
C18 C13 P3 120.6(2) . .
C15 C14 C13 120.2(3) . .
C15 C14 H14 119.9 . .
C13 C14 H14 119.9 . .
C14 C15 C16 120.3(3) . .
C14 C15 H15 119.9 . .
C16 C15 H15 119.9 . .
C17 C16 C15 119.9(3) . .
C17 C16 H16 120.0 . .
C15 C16 H16 120.0 . .
C16 C17 C18 120.4(3) . .
C16 C17 H17 119.8 . .
C18 C17 H17 119.8 . .
C17 C18 C13 120.1(3) . .
C17 C18 H18 119.9 . .
C13 C18 H18 119.9 . .
C24 C19 C20 118.9(2) . .
C24 C19 P3 120.0(2) . .
C20 C19 P3 121.1(2) . .
C21 C20 C19 120.4(3) . .
C21 C20 H20 119.8 . .
C19 C20 H20 119.8 . .
C22 C21 C20 120.3(3) . .
C22 C21 H21 119.9 . .
C20 C21 H21 119.9 . .
C23 C22 C21 120.0(3) . .
C23 C22 H22 120.0 . .
C21 C22 H22 120.0 . .
C22 C23 C24 120.0(3) . .
C22 C23 H23 120.0 . .
C24 C23 H23 120.0 . .
C23 C24 C19 120.4(3) . .
C23 C24 H24 119.8 . .
C19 C24 H24 119.8 . .
P2 N1 P1 122.76(13) . .
P2 N2 P3 121.81(14) . .
P1 N3 P3 122.24(13) . .
C1 O1 P1 119.89(16) . .
C3 O2 P2 119.68(17) . .
C5 O3 P1 123.76(17) . .
C6 O4 C7 113.4(2) . .
C9 O5 C8 111.7(2) . .
C11 O6 C10 115.9(2) . .
C12 O7 P2 119.43(17) . .
N3 P1 O3 112.73(11) . .
N3 P1 O1 106.78(11) . .
O3 P1 O1 97.76(10) . .
N3 P1 N1 117.24(12) . .
O3 P1 N1 108.79(11) . .
O1 P1 N1 111.83(11) . .
N2 P2 N1 117.58(12) . .
N2 P2 O7 111.04(11) . .
N1 P2 O7 108.91(11) . .
N2 P2 O2 107.59(11) . .
N1 P2 O2 111.70(11) . .
O7 P2 O2 98.33(10) . .
N3 P3 N2 117.27(11) . .
N3 P3 C13 108.64(12) . .
N2 P3 C13 108.51(13) . .
N3 P3 C19 107.51(12) . .
N2 P3 C19 107.68(12) . .
C13 P3 C19 106.76(12) . .

loop_
_geom_bond_atom_site_label_1
_geom_bond_atom_site_label_2
_geom_bond_distance
_geom_bond_site_symmetry_2
C1 O1 1.431(3) .
C1 C2 1.486(4) .
C1 H1A 0.9900 .
C1 H1B 0.9900 .
C2 F1 1.332(3) .
C2 F3 1.333(3) .
C2 F2 1.338(3) .
C3 O2 1.434(3) .
C3 C4 1.486(4) .
C3 H3A 0.9900 .
C3 H3B 0.9900 .
C4 F5 1.322(3) .
C4 F6 1.339(3) .
C4 F4 1.340(3) .
C5 O3 1.441(3) .
C5 C6 1.501(4) .
C5 H5A 0.9900 .
C5 H5B 0.9900 .
C6 O4 1.415(3) .
C6 H6A 0.9900 .
C6 H6B 0.9900 .
C7 O4 1.429(3) .
C7 C8 1.497(4) .
C7 H7A 0.9900 .
C7 H7B 0.9900 .
C8 O5 1.419(3) .
C8 H8A 0.9900 .
C8 H8B 0.9900 .
C9 O5 1.418(3) .
C9 C10 1.491(4) .
C9 H9A 0.9900 .
C9 H9B 0.9900 .
C10 O6 1.426(3) .
C10 H10A 0.9900 .
C10 H10B 0.9900 .
C11 O6 1.420(3) .
C11 C12 1.493(4) .
C11 H11A 0.9900 .
C11 H11B 0.9900 .
C12 O7 1.447(3) .
C12 H12A 0.9900 .
C12 H12B 0.9900 .
C13 C14 1.393(4) .
C13 C18 1.394(4) .
C13 P3 1.789(3) .
C14 C15 1.373(4) .
C14 H14 0.9500 .
C15 C16 1.382(5) .
C15 H15 0.9500 .
C16 C17 1.375(4) .
C16 H16 0.9500 .
C17 C18 1.378(4) .
C17 H17 0.9500 .
C18 H18 0.9500 .
C19 C24 1.389(4) .
C19 C20 1.389(4) .
C19 P3 1.800(3) .
C20 C21 1.380(4) .
C20 H20 0.9500 .
C21 C22 1.379(4) .
C21 H21 0.9500 .
C22 C23 1.377(4) .
C22 H22 0.9500 .
C23 C24 1.388(4) .
C23 H23 0.9500 .
C24 H24 0.9500 .
N1 P2 1.581(2) .
N1 P1 1.587(2) .
N2 P2 1.569(2) .
N2 P3 1.605(2) .
N3 P1 1.565(2) .
N3 P3 1.603(2) .
O1 P1 1.5861(18) .
O2 P2 1.5840(18) .
O3 P1 1.5763(19) .
O7 P2 1.5814(18) .

loop_
_geom_torsion_atom_site_label_1
_geom_torsion_atom_site_label_2
_geom_torsion_atom_site_label_3
_geom_torsion_atom_site_label_4
_geom_torsion
_geom_torsion_site_symmetry_1
_geom_torsion_site_symmetry_2
_geom_torsion_site_symmetry_3
_geom_torsion_site_symmetry_4
O1 C1 C2 F1 57.5(3) . . . .
O1 C1 C2 F3 -62.8(3) . . . .
O1 C1 C2 F2 177.5(2) . . . .
O2 C3 C4 F5 -62.9(3) . . . .
O2 C3 C4 F6 177.0(2) . . . .
O2 C3 C4 F4 58.0(3) . . . .
O3 C5 C6 O4 -171.3(2) . . . .
O4 C7 C8 O5 58.3(3) . . . .
O5 C9 C10 O6 -58.9(3) . . . .
O6 C11 C12 O7 164.2(2) . . . .
C18 C13 C14 C15 -1.1(4) . . . .
P3 C13 C14 C15 177.9(2) . . . .
C13 C14 C15 C16 -0.2(4) . . . .
C14 C15 C16 C17 1.2(4) . . . .
C15 C16 C17 C18 -0.7(4) . . . .
C16 C17 C18 C13 -0.7(4) . . . .
C14 C13 C18 C17 1.6(4) . . . .
P3 C13 C18 C17 -177.4(2) . . . .
C24 C19 C20 C21 0.1(4) . . . .
P3 C19 C20 C21 -178.7(2) . . . .
C19 C20 C21 C22 0.7(4) . . . .
C20 C21 C22 C23 -1.1(4) . . . .
C21 C22 C23 C24 0.8(4) . . . .
C22 C23 C24 C19 0.0(4) . . . .
C20 C19 C24 C23 -0.5(4) . . . .
P3 C19 C24 C23 178.3(2) . . . .
C2 C1 O1 P1 166.95(18) . . . .
C4 C3 O2 P2 -119.2(2) . . . .
C6 C5 O3 P1 -73.5(3) . . . .
C5 C6 O4 C7 -176.9(2) . . . .
C8 C7 O4 C6 67.3(3) . . . .
C10 C9 O5 C8 178.6(2) . . . .
C7 C8 O5 C9 -178.5(2) . . . .
C12 C11 O6 C10 123.1(2) . . . .
C9 C10 O6 C11 -66.5(3) . . . .
C11 C12 O7 P2 134.7(2) . . . .
P3 N3 P1 O3 -135.42(14) . . . .
P3 N3 P1 O1 118.37(15) . . . .
P3 N3 P1 N1 -7.9(2) . . . .
C5 O3 P1 N3 84.1(2) . . . .
C5 O3 P1 O1 -164.04(18) . . . .
C5 O3 P1 N1 -47.8(2) . . . .
C1 O1 P1 N3 167.0(2) . . . .
C1 O1 P1 O3 50.4(2) . . . .
C1 O1 P1 N1 -63.5(2) . . . .
P2 N1 P1 N3 10.9(2) . . . .
P2 N1 P1 O3 140.30(14) . . . .
P2 N1 P1 O1 -112.85(15) . . . .
P3 N2 P2 N1 8.0(2) . . . .
P3 N2 P2 O7 134.31(15) . . . .
P3 N2 P2 O2 -119.14(16) . . . .
P1 N1 P2 N2 -11.0(2) . . . .
P1 N1 P2 O7 -138.35(14) . . . .
P1 N1 P2 O2 114.12(15) . . . .
C12 O7 P2 N2 -73.2(2) . . . .
C12 O7 P2 N1 57.8(2) . . . .
C12 O7 P2 O2 174.21(19) . . . .
C3 O2 P2 N2 -174.73(18) . . . .
C3 O2 P2 N1 54.8(2) . . . .
C3 O2 P2 O7 -59.45(19) . . . .
P1 N3 P3 N2 5.3(2) . . . .
P1 N3 P3 C13 -118.16(16) . . . .
P1 N3 P3 C19 126.65(16) . . . .
P2 N2 P3 N3 -5.2(2) . . . .
P2 N2 P3 C13 118.26(16) . . . .
P2 N2 P3 C19 -126.53(16) . . . .
C14 C13 P3 N3 -33.9(3) . . . .
C18 C13 P3 N3 145.1(2) . . . .
C14 C13 P3 N2 -162.4(2) . . . .
C18 C13 P3 N2 16.6(2) . . . .
C14 C13 P3 C19 81.8(2) . . . .
C18 C13 P3 C19 -99.2(2) . . . .
C24 C19 P3 N3 33.5(3) . . . .
C20 C19 P3 N3 -147.7(2) . . . .
C24 C19 P3 N2 160.7(2) . . . .
C20 C19 P3 N2 -20.5(3) . . . .
C24 C19 P3 C13 -82.9(2) . . . .
C20 C19 P3 C13 95.8(2) . . . .
